data_4511134
loop_
_publ_author_name
'Zhu, Yi'
'Wang, Longsheng'
'Hao, Jian'
'Xiao, Zicheng'
'Wei, Yongge'
'Wang, Yuan'

_publ_section_title
;
 Synthetic, Structural, Spectroscopic, Electrochemical Studies and
 Self-assembly of Nanoscale Polyoxometalate&#x2212;Organic Hybrid
 Molecular Dumbbells
;
_journal_issue 8
_journal_name_full 'Crystal Growth &amp; Design'
_journal_page_first 3509
_journal_paper_doi 10.1021/cg9002516
_journal_volume 9
_journal_year 2009
_chemical_formula_sum 'C76 H153 Mo12 N6 O36.5'
_chemical_formula_weight 2886.32
_chemical_name_systematic
; 
 ? 
;
_space_group_IT_number 14
_symmetry_cell_setting monoclinic
_symmetry_space_group_name_Hall '-P 2ybc'
_symmetry_space_group_name_H-M 'P 1 21/c 1'
_atom_sites_solution_hydrogens geom
_atom_sites_solution_primary direct
_atom_sites_solution_secondary difmap
_audit_creation_method SHELXL-97
_cell_angle_alpha 90.00
_cell_angle_beta 95.53(3)
_cell_angle_gamma 90.00
_cell_formula_units_Z 4
_cell_length_a 23.109(5)
_cell_length_b 25.207(5)
_cell_length_c 19.314(4)
_cell_measurement_reflns_used 41712
_cell_measurement_temperature 293(2)
_cell_measurement_theta_max 24
_cell_measurement_theta_min 3
_cell_volume 11198(4)
_computing_cell_refinement 'Rigaku RAPID AUTO Ver2.30'
_computing_data_collection 'Rigaku RAPID AUTO Ver2.30'
_computing_data_reduction 'Rigaku RAPID AUTO Ver2.30'
_computing_molecular_graphics 'Bruker SHELXTL'
_computing_publication_material 'Bruker SHELXTL'
_computing_structure_refinement 'SHELXL-97 (Sheldrick, 1997)'
_computing_structure_solution 'SHELXS-97 (Sheldrick, 1990)'
_diffrn_ambient_temperature 293(2)
_diffrn_detector_area_resol_mean '100x100 micron'
_diffrn_measured_fraction_theta_full 0.980
_diffrn_measured_fraction_theta_max 0.980
_diffrn_measurement_device_type 'Rigaku RAXIS-RAPID'
_diffrn_measurement_method Oscillation
_diffrn_radiation_monochromator graphite
_diffrn_radiation_source 'fine-focus sealed tube'
_diffrn_radiation_type MoK\a
_diffrn_radiation_wavelength 0.71073
_diffrn_reflns_av_R_equivalents 0.0888
_diffrn_reflns_av_sigmaI/netI 0.0899
_diffrn_reflns_limit_h_max 26
_diffrn_reflns_limit_h_min -26
_diffrn_reflns_limit_k_max 28
_diffrn_reflns_limit_k_min -28
_diffrn_reflns_limit_l_max 22
_diffrn_reflns_limit_l_min -22
_diffrn_reflns_number 73949
_diffrn_reflns_theta_full 24.00
_diffrn_reflns_theta_max 24.00
_diffrn_reflns_theta_min 3.00
_exptl_absorpt_coefficient_mu 1.367
_exptl_absorpt_correction_T_max 0.9348
_exptl_absorpt_correction_T_min 0.6845
_exptl_absorpt_correction_type multi-scan
_exptl_crystal_colour 'red brown'
_exptl_crystal_density_diffrn 1.712
_exptl_crystal_density_method 'not measured'
_exptl_crystal_description 'thin plate'
_exptl_crystal_F_000 5788
_exptl_crystal_size_max 0.30
_exptl_crystal_size_mid 0.20
_exptl_crystal_size_min 0.05
_refine_diff_density_max 0.752
_refine_diff_density_min -0.708
_refine_diff_density_rms 0.119
_refine_ls_extinction_method none
_refine_ls_goodness_of_fit_ref 1.066
_refine_ls_hydrogen_treatment constr
_refine_ls_matrix_type full
_refine_ls_number_parameters 1181
_refine_ls_number_reflns 17226
_refine_ls_number_restraints 748
_refine_ls_restrained_S_all 1.068
_refine_ls_R_factor_all 0.1363
_refine_ls_R_factor_gt 0.0592
_refine_ls_shift/su_max 0.001
_refine_ls_shift/su_mean 0.000
_refine_ls_structure_factor_coef Fsqd
_refine_ls_weighting_details 'calc w=1/[\s^2^(Fo^2^)+(0.0018P)^2^+98.9889P] where P=(Fo^2^+2Fc^2^)/3'
_refine_ls_weighting_scheme calc
_refine_ls_wR_factor_gt 0.1408
_refine_ls_wR_factor_ref 0.1605
_reflns_number_gt 10138
_reflns_number_total 17226
_reflns_threshold_expression >2sigma(I)
_cod_data_source_file cg9002516_si_001.cif
_cod_data_source_block Compound_2
_cod_original_sg_symbol_H-M 'P 2(1)/c'
_cod_original_formula_sum 'C76 H153 Mo12 N6 O36.50'
_cod_database_code 4511134

loop_
_symmetry_equiv_pos_as_xyz
'x, y, z'
'-x, y+1/2, -z+1/2'
'-x, -y, -z'
'x, -y-1/2, z-1/2'

loop_
_atom_site_label
_atom_site_type_symbol
_atom_site_fract_x
_atom_site_fract_y
_atom_site_fract_z
_atom_site_U_iso_or_equiv
_atom_site_adp_type
_atom_site_occupancy
_atom_site_symmetry_multiplicity
_atom_site_calc_flag
_atom_site_refinement_flags
Mo1 Mo 0.37648(5) 0.64673(4) 0.72080(5) 0.0582(3) Uani 1 1 d .
Mo2 Mo 0.25637(5) 0.68559(4) 0.77812(6) 0.0629(3) Uani 1 1 d .
Mo3 Mo 0.25624(5) 0.58571(4) 0.66801(6) 0.0631(3) Uani 1 1 d .
Mo4 Mo 0.35815(5) 0.62606(4) 0.88217(5) 0.0627(3) Uani 1 1 d .
Mo5 Mo 0.35829(5) 0.52648(4) 0.77170(6) 0.0623(3) Uani 1 1 d .
Mo6 Mo 0.23619(5) 0.56313(5) 0.83179(6) 0.0645(3) Uani 1 1 d .
Mo7 Mo 0.70660(5) 0.84660(4) 0.25806(5) 0.0584(3) Uani 1 1 d .
Mo8 Mo 0.74493(6) 0.96175(5) 0.20102(7) 0.0769(4) Uani 1 1 d .
Mo9 Mo 0.83826(5) 0.88822(6) 0.29750(6) 0.0820(4) Uani 1 1 d .
Mo10 Mo 0.71731(6) 0.86168(6) 0.09449(6) 0.0843(4) Uani 1 1 d .
Mo11 Mo 0.81205(7) 0.78807(5) 0.18930(8) 0.0949(5) Uani 1 1 d .
Mo12 Mo 0.85179(5) 0.90291(5) 0.12986(6) 0.0745(4) Uani 1 1 d .
O1 O 0.3082(3) 0.6068(2) 0.7738(3) 0.0461(17) Uani 1 1 d .
O2 O 0.2188(4) 0.7430(3) 0.7830(5) 0.088(3) Uani 1 1 d .
O3 O 0.2191(4) 0.5720(4) 0.5908(4) 0.094(3) Uani 1 1 d .
O4 O 0.3935(4) 0.6393(4) 0.9597(4) 0.093(3) Uani 1 1 d .
O5 O 0.3911(4) 0.4674(3) 0.7668(5) 0.087(3) Uani 1 1 d .
O6 O 0.1847(4) 0.5338(4) 0.8755(6) 0.110(4) Uani 1 1 d .
O7 O 0.2117(3) 0.6360(3) 0.8277(4) 0.074(2) Uani 1 1 d .
O8 O 0.2072(3) 0.5579(3) 0.7366(4) 0.073(2) Uani 1 1 d .
O9 O 0.2232(3) 0.6540(3) 0.6944(4) 0.061(2) Uani 1 1 d .
O10 O 0.4038(3) 0.5740(3) 0.7238(4) 0.065(2) Uani 1 1 d .
O11 O 0.3037(4) 0.5252(3) 0.6880(4) 0.072(2) Uani 1 1 d .
O12 O 0.2911(4) 0.5876(3) 0.9061(4) 0.078(3) Uani 1 1 d .
O13 O 0.3889(3) 0.5564(3) 0.8564(4) 0.062(2) Uani 1 1 d .
O14 O 0.2905(3) 0.5085(3) 0.8197(4) 0.065(2) Uani 1 1 d .
O15 O 0.3225(3) 0.7044(3) 0.7334(4) 0.062(2) Uani 1 1 d .
O16 O 0.3210(3) 0.6240(3) 0.6424(4) 0.063(2) Uani 1 1 d .
O17 O 0.4072(3) 0.6548(3) 0.8158(4) 0.067(2) Uani 1 1 d .
O18 O 0.3094(3) 0.6860(3) 0.8646(4) 0.066(2) Uani 1 1 d .
O19 O 0.7770(3) 0.8741(3) 0.1963(3) 0.0515(19) Uani 1 1 d .
O20 O 0.7191(5) 1.0241(3) 0.2027(6) 0.112(4) Uani 1 1 d .
O21 O 0.8835(5) 0.8978(5) 0.3688(5) 0.117(4) Uani 1 1 d .
O22 O 0.6758(5) 0.8496(5) 0.0207(5) 0.131(5) Uani 1 1 d .
O23 O 0.8361(6) 0.7256(4) 0.1858(8) 0.156(6) Uani 1 1 d .
O24 O 0.9057(4) 0.9214(4) 0.0843(5) 0.101(3) Uani 1 1 d .
O25 O 0.8533(4) 0.8160(3) 0.2701(4) 0.076(3) Uani 1 1 d .
O26 O 0.6915(4) 0.9226(3) 0.2519(5) 0.073(2) Uani 1 1 d .
O27 O 0.7998(4) 0.9545(3) 0.2793(4) 0.072(2) Uani 1 1 d .
O28 O 0.7556(3) 0.7929(3) 0.1125(4) 0.066(2) Uani 1 1 d .
O29 O 0.8662(4) 0.8290(4) 0.1413(5) 0.100(3) Uani 1 1 d .
O30 O 0.8843(4) 0.9104(4) 0.2218(5) 0.095(3) Uani 1 1 d .
O31 O 0.7894(4) 0.8858(4) 0.0618(4) 0.082(3) Uani 1 1 d .
O32 O 0.7503(4) 0.7820(3) 0.2469(5) 0.081(3) Uani 1 1 d .
O33 O 0.8078(4) 0.9667(3) 0.1432(4) 0.081(3) Uani 1 1 d .
O34 O 0.6692(4) 0.8395(4) 0.1658(4) 0.081(3) Uani 1 1 d .
O35 O 0.7679(4) 0.8653(3) 0.3311(4) 0.072(2) Uani 1 1 d .
O36 O 0.7020(3) 0.9292(3) 0.1179(4) 0.068(2) Uani 1 1 d .
N1 N 0.4262(4) 0.6767(4) 0.6732(5) 0.077(3) Uani 1 1 d .
N2 N 0.6553(4) 0.8253(4) 0.3105(5) 0.068(3) Uani 1 1 d .
N3 N 0.7551(5) 0.8684(4) -0.1525(5) 0.077(3) Uani 1 1 d .
N4 N 0.6626(6) 0.5248(5) -0.0560(6) 0.096(4) Uani 1 1 d .
N5 N 0.2944(6) 0.6468(4) 0.4246(6) 0.079(3) Uani 1 1 d .
N6 N 0.0437(7) 0.6553(8) 0.7736(11) 0.156(7) Uani 1 1 d U
C1 C 0.4587(5) 0.6980(5) 0.6230(6) 0.059(3) Uani 1 1 d .
C2 C 0.4350(5) 0.7356(5) 0.5766(7) 0.068(3) Uani 1 1 d .
H2 H 0.3971 0.7473 0.5800 0.081 Uiso 1 1 calc R
C3 C 0.4663(5) 0.7565(5) 0.5252(6) 0.064(3) Uani 1 1 d .
H3 H 0.4492 0.7817 0.4945 0.077 Uiso 1 1 calc R
C4 C 0.5226(5) 0.7401(4) 0.5192(5) 0.049(3) Uani 1 1 d .
C5 C 0.5463(5) 0.7028(5) 0.5653(6) 0.065(3) Uani 1 1 d .
H5 H 0.5843 0.6916 0.5621 0.078 Uiso 1 1 calc R
C6 C 0.5154(5) 0.6813(5) 0.6162(7) 0.077(4) Uani 1 1 d .
H6 H 0.5325 0.6557 0.6461 0.093 Uiso 1 1 calc R
C7 C 0.6213(6) 0.8059(5) 0.3624(6) 0.060(3) Uani 1 1 d .
C8 C 0.6491(5) 0.7867(5) 0.4241(7) 0.062(3) Uani 1 1 d .
H8 H 0.6894 0.7880 0.4316 0.075 Uiso 1 1 calc R
C9 C 0.6178(5) 0.7660(4) 0.4742(6) 0.052(3) Uani 1 1 d .
H9 H 0.6373 0.7535 0.5154 0.062 Uiso 1 1 calc R
C10 C 0.5567(5) 0.7630(4) 0.4652(6) 0.054(3) Uani 1 1 d .
C11 C 0.5299(5) 0.7842(5) 0.4035(6) 0.062(3) Uani 1 1 d .
H11 H 0.4895 0.7853 0.3974 0.075 Uiso 1 1 calc R
C12 C 0.5610(6) 0.8037(5) 0.3505(6) 0.073(4) Uani 1 1 d .
H12 H 0.5419 0.8150 0.3085 0.087 Uiso 1 1 calc R
C111 C 0.7724(6) 0.8285(5) -0.0974(7) 0.078(4) Uani 1 1 d DU
H11D H 0.7405 0.8038 -0.0955 0.094 Uiso 1 1 calc R
H11E H 0.7772 0.8469 -0.0531 0.094 Uiso 1 1 calc R
C112 C 0.8266(6) 0.7970(5) -0.1046(7) 0.087(4) Uani 1 1 d DU
H11F H 0.8592 0.8211 -0.1060 0.105 Uiso 1 1 calc R
H11G H 0.8222 0.7776 -0.1482 0.105 Uiso 1 1 calc R
C113 C 0.8393(7) 0.7586(6) -0.0457(8) 0.121(6) Uani 1 1 d DU
H11H H 0.8356 0.7770 -0.0022 0.145 Uiso 1 1 calc R
H11I H 0.8103 0.7307 -0.0500 0.145 Uiso 1 1 calc R
C114 C 0.8967(7) 0.7343(8) -0.0424(11) 0.163(9) Uani 1 1 d DU
H11A H 0.9016 0.7107 -0.0033 0.244 Uiso 1 1 calc R
H11B H 0.9259 0.7615 -0.0374 0.244 Uiso 1 1 calc R
H11C H 0.9003 0.7148 -0.0844 0.244 Uiso 1 1 calc R
C121 C 0.8041(6) 0.9068(6) -0.1674(7) 0.096(5) Uani 1 1 d D
H12E H 0.8335 0.8871 -0.1892 0.115 Uiso 1 1 calc R
H12F H 0.7882 0.9332 -0.2006 0.115 Uiso 1 1 calc R
C122 C 0.8324(7) 0.9346(6) -0.1053(8) 0.112(6) Uani 1 1 d D
H12G H 0.8444 0.9091 -0.0691 0.135 Uiso 1 1 calc R
H12H H 0.8054 0.9593 -0.0873 0.135 Uiso 1 1 calc R
C123 C 0.8848(7) 0.9641(8) -0.1266(10) 0.140(8) Uani 1 1 d D
H12I H 0.9126 0.9387 -0.1416 0.168 Uiso 1 1 calc R
H12J H 0.8728 0.9869 -0.1658 0.168 Uiso 1 1 calc R
C124 C 0.9128(9) 0.9959(9) -0.0708(11) 0.191(11) Uani 1 1 d D
H12B H 0.9467 1.0126 -0.0862 0.287 Uiso 1 1 calc R
H12C H 0.9241 0.9736 -0.0315 0.287 Uiso 1 1 calc R
H12D H 0.8863 1.0225 -0.0577 0.287 Uiso 1 1 calc R
C131 C 0.7028(5) 0.8999(5) -0.1312(8) 0.086(4) Uani 1 1 d D
H13E H 0.7124 0.9121 -0.0838 0.103 Uiso 1 1 calc R
H13F H 0.6985 0.9312 -0.1604 0.103 Uiso 1 1 calc R
C132 C 0.6450(5) 0.8733(5) -0.1341(8) 0.083(4) Uani 1 1 d D
H13G H 0.6485 0.8410 -0.1069 0.100 Uiso 1 1 calc R
H13H H 0.6326 0.8637 -0.1819 0.100 Uiso 1 1 calc R
C133 C 0.5997(6) 0.9083(6) -0.1070(8) 0.099(5) Uani 1 1 d D
H13I H 0.6115 0.9164 -0.0586 0.118 Uiso 1 1 calc R
H13J H 0.5982 0.9414 -0.1326 0.118 Uiso 1 1 calc R
C134 C 0.5416(7) 0.8856(7) -0.1119(13) 0.165(10) Uani 1 1 d D
H13B H 0.5158 0.9094 -0.0913 0.248 Uiso 1 1 calc R
H13C H 0.5426 0.8523 -0.0878 0.248 Uiso 1 1 calc R
H13D H 0.5280 0.8801 -0.1600 0.248 Uiso 1 1 calc R
C141 C 0.7347(7) 0.8372(5) -0.2211(6) 0.091(5) Uani 1 1 d D
H14D H 0.7674 0.8169 -0.2346 0.109 Uiso 1 1 calc R
H14E H 0.7049 0.8121 -0.2107 0.109 Uiso 1 1 calc R
C142 C 0.7112(7) 0.8698(5) -0.2822(7) 0.102(5) Uani 1 1 d D
H14F H 0.7425 0.8896 -0.3000 0.123 Uiso 1 1 calc R
H14G H 0.6830 0.8950 -0.2678 0.123 Uiso 1 1 calc R
C143 C 0.6822(10) 0.8341(8) -0.3396(8) 0.151(9) Uani 1 1 d D
H14H H 0.6720 0.8555 -0.3807 0.181 Uiso 1 1 calc R
H14I H 0.7101 0.8077 -0.3514 0.181 Uiso 1 1 calc R
C144 C 0.6295(9) 0.8069(8) -0.3205(10) 0.155(9) Uani 1 1 d D
H14A H 0.6154 0.7832 -0.3573 0.233 Uiso 1 1 calc R
H14B H 0.6001 0.8327 -0.3134 0.233 Uiso 1 1 calc R
H14C H 0.6386 0.7871 -0.2785 0.233 Uiso 1 1 calc R
C211 C 0.6921(8) 0.4707(6) -0.0557(7) 0.113(6) Uani 1 1 d DU
H21D H 0.7123 0.4645 -0.0100 0.135 Uiso 1 1 calc R
H21E H 0.6626 0.4435 -0.0639 0.135 Uiso 1 1 calc R
C212 C 0.7343(9) 0.4658(7) -0.1088(10) 0.151(7) Uani 1 1 d DU
H21F H 0.7629 0.4939 -0.1019 0.182 Uiso 1 1 calc R
H21G H 0.7139 0.4701 -0.1547 0.182 Uiso 1 1 calc R
C213 C 0.7646(12) 0.4132(9) -0.1047(13) 0.219(10) Uani 1 1 d DU
H21H H 0.7849 0.4092 -0.0587 0.262 Uiso 1 1 calc R
H21I H 0.7356 0.3853 -0.1108 0.262 Uiso 1 1 calc R
C214 C 0.8066(12) 0.4060(10) -0.1570(15) 0.261(16) Uani 1 1 d DU
H21A H 0.8267 0.3730 -0.1487 0.392 Uiso 1 1 calc R
H21B H 0.8341 0.4346 -0.1534 0.392 Uiso 1 1 calc R
H21C H 0.7862 0.4058 -0.2027 0.392 Uiso 1 1 calc R
C221 C 0.7086(7) 0.5690(6) -0.0436(7) 0.103(5) Uani 1 1 d D
H22D H 0.7307 0.5702 -0.0838 0.124 Uiso 1 1 calc R
H22E H 0.6883 0.6026 -0.0418 0.124 Uiso 1 1 calc R
C222 C 0.7505(7) 0.5652(6) 0.0195(8) 0.109(5) Uani 1 1 d D
H22F H 0.7730 0.5328 0.0173 0.131 Uiso 1 1 calc R
H22G H 0.7292 0.5631 0.0603 0.131 Uiso 1 1 calc R
C223 C 0.7911(9) 0.6117(8) 0.0267(9) 0.144(8) Uani 1 1 d D
H22H H 0.8084 0.6161 -0.0167 0.173 Uiso 1 1 calc R
H22I H 0.7684 0.6433 0.0337 0.173 Uiso 1 1 calc R
C224 C 0.8374(8) 0.6082(9) 0.0826(11) 0.174(10) Uani 1 1 d D
H22A H 0.8609 0.6396 0.0830 0.261 Uiso 1 1 calc R
H22B H 0.8610 0.5777 0.0757 0.261 Uiso 1 1 calc R
H22C H 0.8210 0.6050 0.1262 0.261 Uiso 1 1 calc R
C231 C 0.6266(8) 0.5377(7) -0.1241(8) 0.112(6) Uani 1 1 d D
H23D H 0.6081 0.5720 -0.1196 0.135 Uiso 1 1 calc R
H23E H 0.6524 0.5408 -0.1606 0.135 Uiso 1 1 calc R
C232 C 0.5816(10) 0.4982(9) -0.1451(9) 0.151(9) Uani 1 1 d D
H23F H 0.5582 0.4920 -0.1068 0.181 Uiso 1 1 calc R
H23G H 0.6000 0.4650 -0.1557 0.181 Uiso 1 1 calc R
C233 C 0.5434(9) 0.5163(14) -0.2072(14) 0.256(18) Uani 1 1 d D
H23H H 0.5083 0.4950 -0.2091 0.307 Uiso 1 1 calc R
H23I H 0.5320 0.5524 -0.1980 0.307 Uiso 1 1 calc R
C234 C 0.5618(14) 0.516(2) -0.2741(15) 0.35(3) Uani 1 1 d D
H23A H 0.5347 0.5355 -0.3051 0.529 Uiso 1 1 calc R
H23B H 0.5638 0.4799 -0.2902 0.529 Uiso 1 1 calc R
H23C H 0.5995 0.5319 -0.2730 0.529 Uiso 1 1 calc R
C241 C 0.6238(7) 0.5241(6) 0.0039(7) 0.093(5) Uani 1 1 d D
H24D H 0.5987 0.4932 -0.0018 0.112 Uiso 1 1 calc R
H24E H 0.6486 0.5194 0.0470 0.112 Uiso 1 1 calc R
C242 C 0.5866(7) 0.5714(6) 0.0116(8) 0.113(6) Uani 1 1 d D
H24F H 0.5613 0.5763 -0.0309 0.136 Uiso 1 1 calc R
H24G H 0.6112 0.6025 0.0183 0.136 Uiso 1 1 calc R
C243 C 0.5504(8) 0.5665(7) 0.0714(9) 0.128(7) Uani 1 1 d D
H24H H 0.5285 0.5337 0.0662 0.154 Uiso 1 1 calc R
H24I H 0.5762 0.5638 0.1139 0.154 Uiso 1 1 calc R
C244 C 0.5101(7) 0.6096(7) 0.0789(10) 0.132(7) Uani 1 1 d D
H24A H 0.4909 0.6044 0.1203 0.197 Uiso 1 1 calc R
H24B H 0.4817 0.6105 0.0392 0.197 Uiso 1 1 calc R
H24C H 0.5309 0.6426 0.0822 0.197 Uiso 1 1 calc R
C311 C 0.3332(8) 0.6797(7) 0.3876(9) 0.124(7) Uani 1 1 d D
H31D H 0.3645 0.6916 0.4211 0.149 Uiso 1 1 calc R
H31E H 0.3116 0.7110 0.3712 0.149 Uiso 1 1 calc R
C312 C 0.3599(8) 0.6570(6) 0.3276(9) 0.126(7) Uani 1 1 d D
H31F H 0.3771 0.6231 0.3416 0.151 Uiso 1 1 calc R
H31G H 0.3293 0.6502 0.2906 0.151 Uiso 1 1 calc R
C313 C 0.4047(9) 0.6899(7) 0.2993(11) 0.162(10) Uani 1 1 d D
H31H H 0.3890 0.7254 0.2928 0.195 Uiso 1 1 calc R
H31I H 0.4374 0.6922 0.3347 0.195 Uiso 1 1 calc R
C314 C 0.4272(12) 0.6745(11) 0.2353(11) 0.249(17) Uani 1 1 d D
H31A H 0.4587 0.6976 0.2264 0.373 Uiso 1 1 calc R
H31B H 0.3970 0.6770 0.1978 0.373 Uiso 1 1 calc R
H31C H 0.4411 0.6386 0.2392 0.373 Uiso 1 1 calc R
C321 C 0.2753(8) 0.6776(6) 0.4910(10) 0.131(6) Uani 1 1 d DU
H32D H 0.2511 0.6543 0.5159 0.157 Uiso 1 1 calc R
H32E H 0.3098 0.6857 0.5219 0.157 Uiso 1 1 calc R
C322 C 0.2438(9) 0.7265(7) 0.4746(9) 0.154(7) Uani 1 1 d DU
H32F H 0.2079 0.7179 0.4465 0.185 Uiso 1 1 calc R
H32G H 0.2668 0.7485 0.4465 0.185 Uiso 1 1 calc R
C323 C 0.2293(11) 0.7578(9) 0.5354(11) 0.214(11) Uani 1 1 d DU
H32H H 0.2149 0.7915 0.5168 0.256 Uiso 1 1 calc R
H32I H 0.1963 0.7400 0.5525 0.256 Uiso 1 1 calc R
C324 C 0.2662(12) 0.7703(9) 0.5942(11) 0.225(13) Uani 1 1 d DU
H32A H 0.2484 0.7967 0.6208 0.338 Uiso 1 1 calc R
H32B H 0.3023 0.7837 0.5804 0.338 Uiso 1 1 calc R
H32C H 0.2736 0.7390 0.6220 0.338 Uiso 1 1 calc R
C331 C 0.2384(8) 0.6344(7) 0.3730(10) 0.128(7) Uani 1 1 d D
H33D H 0.2244 0.6678 0.3527 0.154 Uiso 1 1 calc R
H33E H 0.2505 0.6128 0.3354 0.154 Uiso 1 1 calc R
C332 C 0.1887(9) 0.6075(8) 0.4008(9) 0.139(7) Uani 1 1 d D
H33F H 0.1756 0.6286 0.4382 0.167 Uiso 1 1 calc R
H33G H 0.2013 0.5734 0.4199 0.167 Uiso 1 1 calc R
C333 C 0.1389(9) 0.5993(11) 0.3456(13) 0.215(15) Uani 1 1 d D
H33H H 0.1269 0.6336 0.3265 0.258 Uiso 1 1 calc R
H33I H 0.1525 0.5784 0.3083 0.258 Uiso 1 1 calc R
C334 C 0.0890(10) 0.5734(13) 0.3694(15) 0.276(19) Uani 1 1 d D
H33A H 0.0600 0.5684 0.3308 0.414 Uiso 1 1 calc R
H33B H 0.0734 0.5950 0.4041 0.414 Uiso 1 1 calc R
H33C H 0.1003 0.5396 0.3890 0.414 Uiso 1 1 calc R
C341 C 0.3207(8) 0.5952(7) 0.4514(9) 0.123(7) Uani 1 1 d D
H34D H 0.2936 0.5791 0.4806 0.147 Uiso 1 1 calc R
H34E H 0.3230 0.5719 0.4118 0.147 Uiso 1 1 calc R
C342 C 0.3780(7) 0.5958(6) 0.4910(10) 0.128(7) Uani 1 1 d D
H34F H 0.3766 0.6185 0.5314 0.153 Uiso 1 1 calc R
H34G H 0.4061 0.6107 0.4623 0.153 Uiso 1 1 calc R
C343 C 0.3976(8) 0.5405(6) 0.5147(9) 0.133(8) Uani 1 1 d D
H34H H 0.3684 0.5248 0.5410 0.160 Uiso 1 1 calc R
H34I H 0.4013 0.5185 0.4742 0.160 Uiso 1 1 calc R
C344 C 0.4535(8) 0.5418(9) 0.5579(10) 0.161(9) Uani 1 1 d D
H34A H 0.4630 0.5067 0.5748 0.242 Uiso 1 1 calc R
H34B H 0.4507 0.5653 0.5965 0.242 Uiso 1 1 calc R
H34C H 0.4833 0.5542 0.5305 0.242 Uiso 1 1 calc R
C411 C 0.0803(9) 0.6648(10) 0.8427(12) 0.183(9) Uani 1 1 d DU
H41D H 0.1105 0.6379 0.8478 0.219 Uiso 1 1 calc R
H41E H 0.0995 0.6989 0.8400 0.219 Uiso 1 1 calc R
C412 C 0.0496(9) 0.6644(12) 0.9061(11) 0.214(10) Uani 1 1 d DU
H41F H 0.0270 0.6320 0.9069 0.256 Uiso 1 1 calc R
H41G H 0.0227 0.6940 0.9042 0.256 Uiso 1 1 calc R
C413 C 0.0894(11) 0.6680(18) 0.9725(13) 0.293(14) Uani 1 1 d DU
H41H H 0.1161 0.6382 0.9745 0.352 Uiso 1 1 calc R
H41I H 0.1123 0.7002 0.9715 0.352 Uiso 1 1 calc R
C414 C 0.0592(13) 0.6681(18) 1.0353(13) 0.33(2) Uani 1 1 d DU
H41A H 0.0861 0.6770 1.0746 0.498 Uiso 1 1 calc R
H41B H 0.0432 0.6335 1.0420 0.498 Uiso 1 1 calc R
H41C H 0.0284 0.6938 1.0306 0.498 Uiso 1 1 calc R
C421 C 0.0804(9) 0.6568(12) 0.7127(15) 0.213(15) Uani 1 1 d D
H42D H 0.1001 0.6907 0.7123 0.255 Uiso 1 1 calc R
H42E H 0.1098 0.6293 0.7188 0.255 Uiso 1 1 calc R
C422 C 0.0455(11) 0.6489(15) 0.6446(14) 0.219(15) Uani 1 1 d D
H42F H 0.0118 0.6720 0.6421 0.262 Uiso 1 1 calc R
H42G H 0.0317 0.6126 0.6415 0.262 Uiso 1 1 calc R
C423 C 0.0796(10) 0.6603(13) 0.5839(14) 0.233(15) Uani 1 1 d D
H42H H 0.0967 0.6953 0.5905 0.280 Uiso 1 1 calc R
H42I H 0.1114 0.6350 0.5851 0.280 Uiso 1 1 calc R
C424 C 0.0484(12) 0.6584(15) 0.5155(13) 0.260(19) Uani 1 1 d D
H42A H 0.0738 0.6690 0.4815 0.390 Uiso 1 1 calc R
H42B H 0.0157 0.6820 0.5138 0.390 Uiso 1 1 calc R
H42C H 0.0350 0.6229 0.5058 0.390 Uiso 1 1 calc R
C431 C 0.0113(7) 0.6031(9) 0.7732(13) 0.156(9) Uani 1 1 d D
H43D H -0.0136 0.6032 0.8108 0.187 Uiso 1 1 calc R
H43E H -0.0135 0.6001 0.7299 0.187 Uiso 1 1 calc R
C432 C 0.0497(8) 0.5560(10) 0.7808(13) 0.179(10) Uani 1 1 d D
H43F H 0.0735 0.5585 0.8248 0.214 Uiso 1 1 calc R
H43G H 0.0756 0.5568 0.7441 0.214 Uiso 1 1 calc R
C433 C 0.0187(14) 0.5034(10) 0.7779(15) 0.26(2) Uani 1 1 d D
H43H H -0.0068 0.5014 0.7350 0.314 Uiso 1 1 calc R
H43I H 0.0472 0.4752 0.7771 0.314 Uiso 1 1 calc R
C434 C -0.0153(16) 0.4949(13) 0.8360(19) 0.35(3) Uani 1 1 d D
H43A H -0.0357 0.4618 0.8301 0.518 Uiso 1 1 calc R
H43B H -0.0428 0.5233 0.8381 0.518 Uiso 1 1 calc R
H43C H 0.0101 0.4940 0.8784 0.518 Uiso 1 1 calc R
C441 C -0.0037(9) 0.6998(9) 0.7698(16) 0.215(10) Uani 1 1 d DU
H44D H -0.0308 0.6938 0.7290 0.257 Uiso 1 1 calc R
H44E H -0.0253 0.6969 0.8104 0.257 Uiso 1 1 calc R
C442 C 0.0200(10) 0.7546(10) 0.7666(19) 0.278(12) Uani 1 1 d DU
H44F H 0.0545 0.7542 0.7418 0.333 Uiso 1 1 calc R
H44G H 0.0311 0.7673 0.8135 0.333 Uiso 1 1 calc R
C443 C -0.0248(14) 0.7921(11) 0.730(2) 0.346(16) Uani 1 1 d DU
H44H H -0.0177 0.7945 0.6816 0.415 Uiso 1 1 calc R
H44I H -0.0631 0.7767 0.7320 0.415 Uiso 1 1 calc R
C444 C -0.0252(19) 0.8444(13) 0.758(3) 0.47(3) Uani 1 1 d DU
H44A H -0.0565 0.8642 0.7345 0.703 Uiso 1 1 calc R
H44B H 0.0111 0.8615 0.7521 0.703 Uiso 1 1 calc R
H44C H -0.0303 0.8425 0.8069 0.703 Uiso 1 1 calc R
OW1 O 0.011(2) 0.5436(10) 0.9715(18) 0.42(5) Uani 0.50 1 d PD
HW1A H 0.0048 0.5220 1.0035 0.502 Uiso 0.50 1 d PR
HW1B H -0.0161 0.5661 0.9709 0.502 Uiso 0.50 1 d PR

loop_
_atom_site_aniso_label
_atom_site_aniso_U_11
_atom_site_aniso_U_22
_atom_site_aniso_U_33
_atom_site_aniso_U_23
_atom_site_aniso_U_13
_atom_site_aniso_U_12
Mo1 0.0606(7) 0.0600(7) 0.0572(6) 0.0089(5) 0.0221(5) -0.0113(5)
Mo2 0.0674(7) 0.0516(6) 0.0718(7) 0.0007(6) 0.0173(6) 0.0021(6)
Mo3 0.0748(8) 0.0624(7) 0.0507(6) -0.0008(5) -0.0016(6) -0.0097(6)
Mo4 0.0726(8) 0.0677(7) 0.0471(6) 0.0004(5) 0.0028(5) -0.0167(6)
Mo5 0.0676(7) 0.0483(6) 0.0722(7) 0.0040(5) 0.0121(6) 0.0007(5)
Mo6 0.0586(7) 0.0713(7) 0.0660(7) 0.0129(6) 0.0180(6) -0.0150(6)
Mo7 0.0648(7) 0.0593(7) 0.0554(6) 0.0042(5) 0.0281(5) -0.0081(5)
Mo8 0.0966(10) 0.0561(7) 0.0824(9) 0.0103(6) 0.0311(7) 0.0005(7)
Mo9 0.0688(8) 0.1177(11) 0.0601(8) 0.0060(7) 0.0097(6) -0.0136(7)
Mo10 0.0852(9) 0.1191(11) 0.0508(7) -0.0051(7) 0.0171(6) -0.0383(8)
Mo11 0.1142(12) 0.0665(8) 0.1151(12) 0.0031(8) 0.0673(10) 0.0090(8)
Mo12 0.0702(8) 0.0931(9) 0.0644(7) 0.0035(7) 0.0278(6) -0.0224(7)
O1 0.059(5) 0.041(4) 0.040(4) 0.003(3) 0.012(3) -0.010(3)
O2 0.096(7) 0.056(5) 0.117(8) 0.009(5) 0.033(6) 0.033(5)
O3 0.125(8) 0.086(7) 0.065(6) -0.016(5) -0.021(6) -0.034(6)
O4 0.132(9) 0.093(7) 0.051(5) -0.004(5) -0.002(5) -0.041(6)
O5 0.104(7) 0.045(5) 0.115(8) 0.002(5) 0.023(6) 0.017(5)
O6 0.069(6) 0.146(9) 0.121(8) 0.048(7) 0.037(6) -0.032(6)
O7 0.055(5) 0.080(6) 0.091(6) 0.006(5) 0.031(5) 0.002(4)
O8 0.069(6) 0.085(6) 0.062(5) 0.013(5) -0.012(4) -0.024(5)
O9 0.063(5) 0.057(5) 0.065(5) 0.011(4) 0.011(4) 0.005(4)
O10 0.062(5) 0.064(5) 0.076(6) 0.016(4) 0.031(4) -0.003(4)
O11 0.071(6) 0.063(5) 0.083(6) -0.016(5) 0.015(5) -0.007(4)
O12 0.109(7) 0.085(6) 0.043(5) 0.009(4) 0.029(5) -0.021(5)
O13 0.069(5) 0.056(5) 0.061(5) 0.020(4) 0.005(4) -0.004(4)
O14 0.067(5) 0.052(5) 0.075(5) 0.021(4) 0.006(4) -0.009(4)
O15 0.072(5) 0.050(5) 0.066(5) 0.011(4) 0.021(4) -0.002(4)
O16 0.084(6) 0.066(5) 0.042(4) 0.005(4) 0.017(4) -0.006(4)
O17 0.058(5) 0.067(5) 0.076(6) 0.008(4) 0.003(4) -0.018(4)
O18 0.081(6) 0.062(5) 0.057(5) -0.020(4) 0.020(4) -0.010(4)
O19 0.053(5) 0.059(5) 0.046(4) -0.001(4) 0.023(4) -0.014(4)
O20 0.164(11) 0.051(5) 0.124(9) 0.011(6) 0.031(8) 0.015(6)
O21 0.119(9) 0.172(11) 0.054(6) 0.020(6) -0.021(6) -0.033(8)
O22 0.148(10) 0.186(12) 0.057(6) -0.001(7) 0.002(6) -0.091(9)
O23 0.191(13) 0.080(8) 0.212(14) 0.022(9) 0.104(11) 0.049(8)
O24 0.080(7) 0.142(9) 0.088(7) 0.026(6) 0.037(6) -0.033(6)
O25 0.076(6) 0.080(6) 0.075(6) 0.039(5) 0.029(5) 0.019(5)
O26 0.075(6) 0.054(5) 0.094(6) 0.021(5) 0.036(5) 0.018(4)
O27 0.071(6) 0.080(6) 0.065(5) 0.007(5) 0.014(5) -0.026(5)
O28 0.075(6) 0.062(5) 0.067(5) -0.015(4) 0.030(5) -0.020(4)
O29 0.082(7) 0.115(8) 0.111(8) 0.002(6) 0.059(6) 0.005(6)
O30 0.076(7) 0.128(8) 0.083(7) -0.006(6) 0.024(5) -0.028(6)
O31 0.094(7) 0.100(7) 0.058(5) 0.008(5) 0.035(5) -0.018(5)
O32 0.106(7) 0.042(5) 0.106(7) 0.007(5) 0.065(6) 0.004(5)
O33 0.104(7) 0.070(6) 0.073(6) 0.021(5) 0.025(5) -0.032(5)
O34 0.074(6) 0.114(7) 0.055(5) -0.006(5) 0.006(4) -0.036(5)
O35 0.081(6) 0.081(6) 0.056(5) 0.004(4) 0.018(4) -0.007(5)
O36 0.066(5) 0.084(6) 0.058(5) 0.018(4) 0.014(4) -0.015(4)
N1 0.065(7) 0.099(8) 0.073(7) 0.013(6) 0.038(6) -0.020(6)
N2 0.070(7) 0.084(7) 0.059(6) 0.000(5) 0.042(5) -0.005(6)
N3 0.118(10) 0.049(6) 0.070(7) 0.004(6) 0.034(7) 0.014(6)
N4 0.130(11) 0.103(10) 0.061(8) 0.015(7) 0.037(8) -0.011(9)
N5 0.111(10) 0.059(7) 0.064(7) 0.012(6) 0.000(7) -0.002(7)
N6 0.056(9) 0.192(15) 0.218(19) -0.061(15) 0.010(12) -0.003(9)
C1 0.055(8) 0.063(8) 0.064(8) 0.007(6) 0.020(6) -0.003(6)
C2 0.058(8) 0.069(9) 0.081(9) 0.005(7) 0.028(7) 0.003(7)
C3 0.062(8) 0.069(8) 0.064(8) 0.030(7) 0.019(7) -0.003(6)
C4 0.047(7) 0.050(7) 0.051(7) 0.005(6) 0.018(6) 0.003(5)
C5 0.052(7) 0.076(9) 0.070(8) 0.016(7) 0.027(7) 0.009(6)
C6 0.069(9) 0.083(9) 0.082(9) 0.049(8) 0.017(7) 0.020(7)
C7 0.071(9) 0.066(8) 0.048(7) 0.001(6) 0.028(7) -0.006(7)
C8 0.049(7) 0.069(8) 0.071(9) -0.003(7) 0.016(7) -0.015(6)
C9 0.040(7) 0.071(8) 0.044(6) 0.004(6) 0.006(5) -0.001(6)
C10 0.061(8) 0.048(7) 0.055(7) 0.007(6) 0.012(6) -0.003(6)
C11 0.044(7) 0.076(9) 0.071(8) 0.019(7) 0.024(6) -0.002(6)
C12 0.066(9) 0.098(11) 0.057(8) 0.015(7) 0.015(7) -0.005(7)
C111 0.103(10) 0.060(8) 0.071(9) 0.001(7) 0.009(8) 0.011(7)
C112 0.111(10) 0.075(9) 0.077(9) 0.000(7) 0.016(8) 0.016(7)
C113 0.135(13) 0.113(13) 0.113(12) 0.039(10) -0.001(11) 0.037(10)
C114 0.139(16) 0.151(18) 0.19(2) 0.046(15) -0.001(15) 0.047(13)
C121 0.114(13) 0.077(10) 0.102(12) 0.020(9) 0.042(11) 0.018(9)
C122 0.141(16) 0.095(12) 0.100(13) -0.002(10) 0.009(11) -0.043(11)
C123 0.111(16) 0.126(16) 0.18(2) 0.014(15) 0.013(15) -0.047(13)
C124 0.16(2) 0.18(2) 0.23(3) 0.05(2) -0.04(2) -0.055(18)
C131 0.098(11) 0.072(9) 0.093(11) 0.001(8) 0.040(9) 0.008(8)
C132 0.099(11) 0.064(9) 0.090(10) 0.004(8) 0.021(9) -0.001(8)
C133 0.107(13) 0.089(11) 0.105(12) 0.004(9) 0.038(10) 0.014(10)
C134 0.109(16) 0.133(18) 0.26(3) 0.023(18) 0.066(18) 0.028(13)
C141 0.149(14) 0.065(9) 0.062(9) -0.006(7) 0.024(9) 0.029(9)
C142 0.137(15) 0.081(11) 0.092(12) 0.012(10) 0.026(11) 0.034(10)
C143 0.23(3) 0.125(18) 0.100(16) -0.002(14) 0.006(18) 0.029(18)
C144 0.20(3) 0.139(19) 0.108(17) -0.018(14) -0.056(16) 0.030(17)
C211 0.194(17) 0.084(11) 0.065(9) 0.027(8) 0.039(9) 0.008(11)
C212 0.215(19) 0.127(14) 0.125(14) 0.029(12) 0.080(12) 0.020(12)
C213 0.29(3) 0.177(19) 0.21(2) 0.040(18) 0.113(18) 0.085(17)
C214 0.31(4) 0.22(3) 0.29(3) 0.09(2) 0.15(2) 0.14(2)
C221 0.137(15) 0.092(11) 0.081(11) 0.034(9) 0.009(10) -0.034(11)
C222 0.138(16) 0.110(14) 0.080(12) 0.000(10) 0.013(11) 0.002(12)
C223 0.18(2) 0.147(19) 0.109(16) 0.005(14) 0.027(16) -0.020(17)
C224 0.14(2) 0.24(3) 0.14(2) -0.005(19) -0.008(16) 0.013(18)
C231 0.129(15) 0.140(16) 0.068(11) 0.031(10) 0.009(10) -0.030(13)
C232 0.135(19) 0.24(3) 0.081(13) 0.014(15) 0.005(12) -0.052(19)
C233 0.12(2) 0.35(5) 0.29(5) -0.05(4) 0.00(3) -0.09(3)
C234 0.20(4) 0.57(8) 0.28(5) 0.05(6) 0.01(3) -0.14(5)
C241 0.120(13) 0.087(11) 0.079(10) 0.015(8) 0.041(9) 0.001(10)
C242 0.140(16) 0.092(12) 0.113(14) 0.027(10) 0.034(12) -0.009(11)
C243 0.154(18) 0.127(16) 0.114(14) 0.038(12) 0.065(13) 0.000(13)
C244 0.122(16) 0.103(14) 0.169(19) -0.002(13) 0.013(14) 0.015(12)
C311 0.128(15) 0.126(15) 0.114(15) 0.063(13) -0.011(12) -0.011(13)
C312 0.19(2) 0.101(14) 0.085(13) 0.013(11) 0.004(13) 0.044(14)
C313 0.153(19) 0.123(17) 0.22(3) 0.080(18) 0.074(19) 0.029(14)
C314 0.32(4) 0.31(4) 0.14(2) 0.07(2) 0.13(2) 0.13(3)
C321 0.123(15) 0.110(12) 0.152(16) -0.005(12) -0.026(13) 0.016(10)
C322 0.192(18) 0.116(14) 0.144(15) -0.016(11) -0.029(14) 0.036(12)
C323 0.30(3) 0.154(18) 0.172(19) -0.057(15) -0.062(17) 0.090(18)
C324 0.36(4) 0.137(19) 0.155(19) -0.019(15) -0.07(2) 0.06(2)
C331 0.16(2) 0.100(14) 0.121(16) -0.001(12) 0.015(15) -0.009(13)
C332 0.18(2) 0.106(15) 0.126(17) 0.004(13) 0.012(17) 0.005(15)
C333 0.079(16) 0.22(3) 0.34(4) -0.09(3) -0.01(2) -0.038(17)
C334 0.17(3) 0.37(5) 0.29(4) -0.10(4) 0.02(3) 0.04(3)
C341 0.168(19) 0.116(15) 0.089(13) 0.027(11) 0.039(13) 0.033(14)
C342 0.117(16) 0.154(19) 0.115(15) 0.035(13) 0.030(13) -0.022(14)
C343 0.20(2) 0.093(13) 0.111(14) 0.019(11) 0.007(14) 0.074(14)
C344 0.129(18) 0.23(3) 0.129(18) 0.032(17) 0.028(15) 0.040(17)
C411 0.090(15) 0.20(2) 0.26(2) -0.06(2) 0.039(15) 0.011(15)
C412 0.130(19) 0.29(2) 0.23(2) -0.11(2) 0.032(13) 0.020(18)
C413 0.20(3) 0.41(3) 0.26(2) -0.09(3) -0.018(17) 0.06(3)
C414 0.24(3) 0.52(5) 0.22(2) -0.08(4) -0.04(2) 0.14(4)
C421 0.086(17) 0.19(3) 0.37(5) 0.03(3) 0.10(3) 0.005(17)
C422 0.19(3) 0.27(4) 0.20(3) -0.02(3) 0.08(3) -0.04(3)
C423 0.20(3) 0.27(4) 0.23(4) 0.06(3) 0.03(3) 0.08(3)
C424 0.22(3) 0.43(5) 0.13(2) -0.02(3) 0.02(2) 0.10(3)
C431 0.053(11) 0.20(2) 0.21(2) -0.06(2) 0.013(13) 0.003(14)
C432 0.080(15) 0.24(3) 0.22(3) -0.01(2) 0.013(16) 0.011(19)
C433 0.20(3) 0.41(6) 0.18(3) -0.10(3) 0.05(2) -0.15(3)
C434 0.29(5) 0.27(5) 0.45(8) -0.04(5) -0.04(5) 0.05(4)
C441 0.099(15) 0.216(18) 0.33(3) -0.08(2) 0.035(17) 0.036(12)
C442 0.15(2) 0.211(16) 0.47(3) -0.07(3) 0.00(2) 0.039(15)
C443 0.20(3) 0.23(2) 0.60(4) -0.05(3) -0.03(3) 0.06(2)
C444 0.35(5) 0.23(3) 0.81(7) -0.08(4) -0.03(5) 0.09(3)
OW1 0.75(11) 0.21(4) 0.24(4) -0.02(3) -0.28(6) 0.18(6)

loop_
_atom_type_symbol
_atom_type_description
_atom_type_scat_dispersion_real
_atom_type_scat_dispersion_imag
_atom_type_scat_source
C C 0.0033 0.0016 'International Tables Vol C Tables 4.2.6.8 and 6.1.1.4'
H H 0.0000 0.0000 'International Tables Vol C Tables 4.2.6.8 and 6.1.1.4'
N N 0.0061 0.0033 'International Tables Vol C Tables 4.2.6.8 and 6.1.1.4'
O O 0.0106 0.0060 'International Tables Vol C Tables 4.2.6.8 and 6.1.1.4'
Mo Mo -1.6832 0.6857 'International Tables Vol C Tables 4.2.6.8 and 6.1.1.4'

loop_
_geom_angle_atom_site_label_1
_geom_angle_atom_site_label_2
_geom_angle_atom_site_label_3
_geom_angle
N1 Mo1 O17 105.2(4)
N1 Mo1 O10 101.5(4)
O17 Mo1 O10 89.0(3)
N1 Mo1 O15 102.1(4)
O17 Mo1 O15 89.1(3)
O10 Mo1 O15 156.0(3)
N1 Mo1 O16 97.8(4)
O17 Mo1 O16 157.0(3)
O10 Mo1 O16 86.2(3)
O15 Mo1 O16 86.3(3)
N1 Mo1 O1 175.2(4)
O17 Mo1 O1 79.6(3)
O10 Mo1 O1 78.4(3)
O15 Mo1 O1 77.7(3)
O16 Mo1 O1 77.5(3)
O2 Mo2 O15 104.6(4)
O2 Mo2 O9 103.8(4)
O15 Mo2 O9 89.6(3)
O2 Mo2 O7 102.9(4)
O15 Mo2 O7 152.2(3)
O9 Mo2 O7 87.7(3)
O2 Mo2 O18 103.2(4)
O15 Mo2 O18 85.5(3)
O9 Mo2 O18 152.9(3)
O7 Mo2 O18 84.3(3)
O2 Mo2 O1 178.9(4)
O15 Mo2 O1 75.8(3)
O9 Mo2 O1 77.2(3)
O7 Mo2 O1 76.6(3)
O18 Mo2 O1 75.8(3)
O3 Mo3 O16 102.9(4)
O3 Mo3 O11 104.6(4)
O16 Mo3 O11 90.5(3)
O3 Mo3 O8 104.3(4)
O16 Mo3 O8 152.6(3)
O11 Mo3 O8 86.3(4)
O3 Mo3 O9 103.4(4)
O16 Mo3 O9 87.5(3)
O11 Mo3 O9 151.7(3)
O8 Mo3 O9 82.7(3)
O3 Mo3 O1 178.5(4)
O16 Mo3 O1 76.0(3)
O11 Mo3 O1 76.5(3)
O8 Mo3 O1 76.8(3)
O9 Mo3 O1 75.7(3)
O4 Mo4 O18 103.5(4)
O4 Mo4 O12 102.8(4)
O18 Mo4 O12 88.0(4)
O4 Mo4 O17 104.6(4)
O18 Mo4 O17 87.7(3)
O12 Mo4 O17 152.5(3)
O4 Mo4 O13 104.2(4)
O18 Mo4 O13 152.3(3)
O12 Mo4 O13 86.0(3)
O17 Mo4 O13 85.3(3)
O4 Mo4 O1 179.5(4)
O18 Mo4 O1 76.8(3)
O12 Mo4 O1 76.8(3)
O17 Mo4 O1 75.8(3)
O13 Mo4 O1 75.5(3)
O5 Mo5 O13 105.7(4)
O5 Mo5 O10 105.0(4)
O13 Mo5 O10 89.5(3)
O5 Mo5 O14 102.1(4)
O13 Mo5 O14 86.1(3)
O10 Mo5 O14 152.7(3)
O5 Mo5 O11 101.4(4)
O13 Mo5 O11 152.5(3)
O10 Mo5 O11 87.2(3)
O14 Mo5 O11 84.5(3)
O5 Mo5 O1 176.6(4)
O13 Mo5 O1 77.4(3)
O10 Mo5 O1 76.0(3)
O14 Mo5 O1 76.7(3)
O11 Mo5 O1 75.4(3)
O6 Mo6 O14 104.5(4)
O6 Mo6 O8 104.7(4)
O14 Mo6 O8 90.3(4)
O6 Mo6 O7 102.7(5)
O14 Mo6 O7 152.5(3)
O8 Mo6 O7 87.3(4)
O6 Mo6 O12 102.3(4)
O14 Mo6 O12 85.9(4)
O8 Mo6 O12 152.9(3)
O7 Mo6 O12 83.9(4)
O6 Mo6 O1 177.8(4)
O14 Mo6 O1 77.0(3)
O8 Mo6 O1 76.9(3)
O7 Mo6 O1 75.8(3)
O12 Mo6 O1 76.1(3)
N2 Mo7 O34 104.2(4)
N2 Mo7 O32 101.5(4)
O34 Mo7 O32 90.7(4)
N2 Mo7 O26 102.4(4)
O34 Mo7 O26 88.4(4)
O32 Mo7 O26 155.6(3)
N2 Mo7 O35 98.2(4)
O34 Mo7 O35 157.6(3)
O32 Mo7 O35 86.2(4)
O26 Mo7 O35 85.4(4)
N2 Mo7 O19 176.3(4)
O34 Mo7 O19 79.5(3)
O32 Mo7 O19 77.6(3)
O26 Mo7 O19 78.2(3)
O35 Mo7 O19 78.2(3)
N2 Mo7 Mo10 137.7(4)
O34 Mo7 Mo10 33.5(2)
O32 Mo7 Mo10 84.2(3)
O26 Mo7 Mo10 81.6(3)
O35 Mo7 Mo10 124.1(2)
O19 Mo7 Mo10 45.96(19)
O20 Mo8 O27 106.6(5)
O20 Mo8 O33 103.9(5)
O27 Mo8 O33 89.1(4)
O20 Mo8 O26 102.9(4)
O27 Mo8 O26 87.5(3)
O33 Mo8 O26 152.8(3)
O20 Mo8 O36 104.6(5)
O27 Mo8 O36 148.7(4)
O33 Mo8 O36 84.4(3)
O26 Mo8 O36 84.6(3)
O20 Mo8 O19 177.6(5)
O27 Mo8 O19 75.4(3)
O33 Mo8 O19 77.2(3)
O26 Mo8 O19 75.9(3)
O36 Mo8 O19 73.3(3)
O21 Mo9 O35 104.6(4)
O21 Mo9 O27 105.6(5)
O35 Mo9 O27 86.1(3)
O21 Mo9 O25 104.3(5)
O35 Mo9 O25 89.4(3)
O27 Mo9 O25 149.9(4)
O21 Mo9 O30 103.4(5)
O35 Mo9 O30 151.9(4)
O27 Mo9 O30 83.6(4)
O25 Mo9 O30 86.6(4)
O21 Mo9 O19 178.5(5)
O35 Mo9 O19 76.6(3)
O27 Mo9 O19 75.2(3)
O25 Mo9 O19 74.7(3)
O30 Mo9 O19 75.4(3)
O22 Mo10 O36 106.0(6)
O22 Mo10 O34 103.5(4)
O36 Mo10 O34 87.4(4)
O22 Mo10 O31 102.7(4)
O36 Mo10 O31 88.9(4)
O34 Mo10 O31 153.5(4)
O22 Mo10 O28 101.7(5)
O36 Mo10 O28 152.2(3)
O34 Mo10 O28 84.2(4)
O31 Mo10 O28 87.0(4)
O22 Mo10 O19 177.0(5)
O36 Mo10 O19 77.0(3)
O34 Mo10 O19 76.7(3)
O31 Mo10 O19 76.9(3)
O28 Mo10 O19 75.3(3)
O22 Mo10 Mo7 136.5(3)
O36 Mo10 Mo7 80.2(2)
O34 Mo10 Mo7 33.1(2)
O31 Mo10 Mo7 120.5(3)
O28 Mo10 Mo7 78.3(2)
O19 Mo10 Mo7 43.65(16)
O23 Mo11 O28 103.7(6)
O23 Mo11 O25 104.0(6)
O28 Mo11 O25 152.2(3)
O23 Mo11 O32 102.7(5)
O28 Mo11 O32 87.9(4)
O25 Mo11 O32 83.9(4)
O23 Mo11 O29 104.5(5)
O28 Mo11 O29 91.1(4)
O25 Mo11 O29 84.2(4)
O32 Mo11 O29 152.2(4)
O23 Mo11 O19 178.5(5)
O28 Mo11 O19 76.5(3)
O25 Mo11 O19 75.8(3)
O32 Mo11 O19 75.8(3)
O29 Mo11 O19 77.0(3)
O24 Mo12 O30 102.8(4)
O24 Mo12 O29 101.8(5)
O30 Mo12 O29 86.5(5)
O24 Mo12 O31 104.7(4)
O30 Mo12 O31 152.4(3)
O29 Mo12 O31 88.3(4)
O24 Mo12 O33 105.5(5)
O30 Mo12 O33 87.6(4)
O29 Mo12 O33 152.7(3)
O31 Mo12 O33 84.7(4)
O24 Mo12 O19 178.0(4)
O30 Mo12 O19 76.3(3)
O29 Mo12 O19 76.4(3)
O31 Mo12 O19 76.2(3)
O33 Mo12 O19 76.3(3)
Mo1 O1 Mo2 91.2(2)
Mo1 O1 Mo3 91.6(2)
Mo2 O1 Mo3 90.1(2)
Mo1 O1 Mo5 90.6(2)
Mo2 O1 Mo5 178.2(3)
Mo3 O1 Mo5 90.0(2)
Mo1 O1 Mo4 90.5(2)
Mo2 O1 Mo4 90.1(2)
Mo3 O1 Mo4 177.9(3)
Mo5 O1 Mo4 89.6(2)
Mo1 O1 Mo6 179.0(4)
Mo2 O1 Mo6 89.5(2)
Mo3 O1 Mo6 88.9(2)
Mo5 O1 Mo6 88.7(2)
Mo4 O1 Mo6 89.0(2)
Mo6 O7 Mo2 117.9(4)
Mo6 O8 Mo3 117.2(4)
Mo2 O9 Mo3 116.9(4)
Mo5 O10 Mo1 114.8(4)
Mo3 O11 Mo5 118.0(4)
Mo4 O12 Mo6 118.1(4)
Mo5 O13 Mo4 117.5(4)
Mo6 O14 Mo5 117.6(4)
Mo2 O15 Mo1 115.3(4)
Mo3 O16 Mo1 114.9(3)
Mo1 O17 Mo4 114.1(4)
Mo4 O18 Mo2 117.2(4)
Mo7 O19 Mo10 90.4(3)
Mo7 O19 Mo11 91.0(2)
Mo10 O19 Mo11 90.4(3)
Mo7 O19 Mo9 90.8(2)
Mo10 O19 Mo9 178.6(3)
Mo11 O19 Mo9 90.3(3)
Mo7 O19 Mo8 91.3(2)
Mo10 O19 Mo8 89.7(3)
Mo11 O19 Mo8 177.7(3)
Mo9 O19 Mo8 89.5(2)
Mo7 O19 Mo12 179.6(4)
Mo10 O19 Mo12 89.3(2)
Mo11 O19 Mo12 88.8(2)
Mo9 O19 Mo12 89.5(2)
Mo8 O19 Mo12 89.0(2)
Mo11 O25 Mo9 119.2(4)
Mo8 O26 Mo7 114.6(4)
Mo8 O27 Mo9 119.8(4)
Mo11 O28 Mo10 117.6(4)
Mo12 O29 Mo11 117.7(4)
Mo12 O30 Mo9 118.7(5)
Mo12 O31 Mo10 117.6(4)
Mo11 O32 Mo7 115.3(4)
Mo8 O33 Mo12 117.4(4)
Mo7 O34 Mo10 113.4(4)
Mo9 O35 Mo7 114.2(4)
Mo10 O36 Mo8 119.9(4)
C1 N1 Mo1 168.3(10)
C7 N2 Mo7 170.1(10)
C111 N3 C131 108.7(10)
C111 N3 C121 114.0(11)
C131 N3 C121 109.8(9)
C111 N3 C141 107.6(9)
C131 N3 C141 107.7(11)
C121 N3 C141 108.8(10)
C231 N4 C211 113.7(13)
C231 N4 C241 110.2(13)
C211 N4 C241 106.3(10)
C231 N4 C221 106.8(11)
C211 N4 C221 110.1(13)
C241 N4 C221 109.7(12)
C311 N5 C341 114.5(13)
C311 N5 C331 107.8(12)
C341 N5 C331 108.9(12)
C311 N5 C321 110.4(12)
C341 N5 C321 106.0(11)
C331 N5 C321 109.2(12)
C431 N6 C421 109.4(19)
C431 N6 C411 112(2)
C421 N6 C411 111.7(16)
C431 N6 C441 106.1(15)
C421 N6 C441 113(2)
C411 N6 C441 104.7(18)
C2 C1 N1 120.7(11)
C2 C1 C6 117.6(11)
N1 C1 C6 121.6(11)
C1 C2 C3 121.5(11)
C1 C2 H2 119.2
C3 C2 H2 119.2
C4 C3 C2 120.4(11)
C4 C3 H3 119.8
C2 C3 H3 119.8
C5 C4 C3 118.1(10)
C5 C4 C10 121.2(10)
C3 C4 C10 120.7(10)
C4 C5 C6 122.0(11)
C4 C5 H5 119.0
C6 C5 H5 119.0
C5 C6 C1 120.3(11)
C5 C6 H6 119.9
C1 C6 H6 119.9
C8 C7 C12 120.1(11)
C8 C7 N2 119.1(11)
C12 C7 N2 120.8(11)
C9 C8 C7 120.6(11)
C9 C8 H8 119.7
C7 C8 H8 119.7
C8 C9 C10 121.7(11)
C8 C9 H9 119.1
C10 C9 H9 119.1
C11 C10 C9 116.3(10)
C11 C10 C4 121.8(10)
C9 C10 C4 121.8(10)
C10 C11 C12 122.9(11)
C10 C11 H11 118.5
C12 C11 H11 118.5
C7 C12 C11 118.2(12)
C7 C12 H12 120.9
C11 C12 H12 120.9
N3 C111 C112 117.4(11)
N3 C111 H11D 108.0
C112 C111 H11D 108.0
N3 C111 H11E 108.0
C112 C111 H11E 108.0
H11D C111 H11E 107.2
C111 C112 C113 112.1(11)
C111 C112 H11F 109.2
C113 C112 H11F 109.2
C111 C112 H11G 109.2
C113 C112 H11G 109.2
H11F C112 H11G 107.9
C114 C113 C112 114.5(13)
C114 C113 H11H 108.6
C112 C113 H11H 108.6
C114 C113 H11I 108.6
C112 C113 H11I 108.6
H11H C113 H11I 107.6
C113 C114 H11A 109.5
C113 C114 H11B 109.5
H11A C114 H11B 109.5
C113 C114 H11C 109.5
H11A C114 H11C 109.5
H11B C114 H11C 109.5
C122 C121 N3 114.8(11)
C122 C121 H12E 108.6
N3 C121 H12E 108.6
C122 C121 H12F 108.6
N3 C121 H12F 108.6
H12E C121 H12F 107.5
C121 C122 C123 108.3(12)
C121 C122 H12G 110.0
C123 C122 H12G 110.0
C121 C122 H12H 110.0
C123 C122 H12H 110.0
H12G C122 H12H 108.4
C124 C123 C122 112.5(15)
C124 C123 H12I 109.1
C122 C123 H12I 109.1
C124 C123 H12J 109.1
C122 C123 H12J 109.1
H12I C123 H12J 107.8
C123 C124 H12B 109.5
C123 C124 H12C 109.5
H12B C124 H12C 109.5
C123 C124 H12D 109.5
H12B C124 H12D 109.5
H12C C124 H12D 109.5
C132 C131 N3 119.0(11)
C132 C131 H13E 107.6
N3 C131 H13E 107.6
C132 C131 H13F 107.6
N3 C131 H13F 107.6
H13E C131 H13F 107.0
C131 C132 C133 112.1(10)
C131 C132 H13G 109.2
C133 C132 H13G 109.2
C131 C132 H13H 109.2
C133 C132 H13H 109.2
H13G C132 H13H 107.9
C134 C133 C132 114.6(12)
C134 C133 H13I 108.6
C132 C133 H13I 108.6
C134 C133 H13J 108.6
C132 C133 H13J 108.6
H13I C133 H13J 107.6
C133 C134 H13B 109.5
C133 C134 H13C 109.5
H13B C134 H13C 109.5
C133 C134 H13D 109.5
H13B C134 H13D 109.5
H13C C134 H13D 109.5
C142 C141 N3 116.5(11)
C142 C141 H14D 108.2
N3 C141 H14D 108.2
C142 C141 H14E 108.2
N3 C141 H14E 108.2
H14D C141 H14E 107.3
C141 C142 C143 110.4(12)
C141 C142 H14F 109.6
C143 C142 H14F 109.6
C141 C142 H14G 109.6
C143 C142 H14G 109.6
H14F C142 H14G 108.1
C144 C143 C142 114.0(15)
C144 C143 H14H 108.8
C142 C143 H14H 108.8
C144 C143 H14I 108.8
C142 C143 H14I 108.8
H14H C143 H14I 107.6
C143 C144 H14A 109.5
C143 C144 H14B 109.5
H14A C144 H14B 109.5
C143 C144 H14C 109.5
H14A C144 H14C 109.5
H14B C144 H14C 109.5
C212 C211 N4 113.3(12)
C212 C211 H21D 108.9
N4 C211 H21D 108.9
C212 C211 H21E 108.9
N4 C211 H21E 108.9
H21D C211 H21E 107.7
C211 C212 C213 111.9(13)
C211 C212 H21F 109.2
C213 C212 H21F 109.2
C211 C212 H21G 109.2
C213 C212 H21G 109.2
H21F C212 H21G 107.9
C214 C213 C212 114.1(16)
C214 C213 H21H 108.7
C212 C213 H21H 108.7
C214 C213 H21I 108.7
C212 C213 H21I 108.7
H21H C213 H21I 107.6
C213 C214 H21A 109.5
C213 C214 H21B 109.5
H21A C214 H21B 109.5
C213 C214 H21C 109.5
H21A C214 H21C 109.5
H21B C214 H21C 109.5
C222 C221 N4 117.7(12)
C222 C221 H22D 107.9
N4 C221 H22D 107.9
C222 C221 H22E 107.9
N4 C221 H22E 107.9
H22D C221 H22E 107.2
C221 C222 C223 112.2(13)
C221 C222 H22F 109.2
C223 C222 H22F 109.2
C221 C222 H22G 109.2
C223 C222 H22G 109.2
H22F C222 H22G 107.9
C224 C223 C222 115.6(15)
C224 C223 H22H 108.4
C222 C223 H22H 108.4
C224 C223 H22I 108.4
C222 C223 H22I 108.4
H22H C223 H22I 107.4
C223 C224 H22A 109.5
C223 C224 H22B 109.5
H22A C224 H22B 109.5
C223 C224 H22C 109.5
H22A C224 H22C 109.5
H22B C224 H22C 109.5
C232 C231 N4 113.9(14)
C232 C231 H23D 108.8
N4 C231 H23D 108.8
C232 C231 H23E 108.8
N4 C231 H23E 108.8
H23D C231 H23E 107.7
C231 C232 C233 111.3(16)
C231 C232 H23F 109.4
C233 C232 H23F 109.4
C231 C232 H23G 109.4
C233 C232 H23G 109.4
H23F C232 H23G 108.0
C234 C233 C232 122(2)
C234 C233 H23H 106.8
C232 C233 H23H 106.8
C234 C233 H23I 106.8
C232 C233 H23I 106.8
H23H C233 H23I 106.7
C233 C234 H23A 109.5
C233 C234 H23B 109.5
H23A C234 H23B 109.5
C233 C234 H23C 109.5
H23A C234 H23C 109.5
H23B C234 H23C 109.5
C242 C241 N4 116.9(11)
C242 C241 H24D 108.1
N4 C241 H24D 108.1
C242 C241 H24E 108.1
N4 C241 H24E 108.1
H24D C241 H24E 107.3
C241 C242 C243 112.6(11)
C241 C242 H24F 109.1
C243 C242 H24F 109.1
C241 C242 H24G 109.1
C243 C242 H24G 109.1
H24F C242 H24G 107.8
C244 C243 C242 115.4(13)
C244 C243 H24H 108.4
C242 C243 H24H 108.4
C244 C243 H24I 108.4
C242 C243 H24I 108.4
H24H C243 H24I 107.5
C243 C244 H24A 109.5
C243 C244 H24B 109.5
H24A C244 H24B 109.5
C243 C244 H24C 109.5
H24A C244 H24C 109.5
H24B C244 H24C 109.5
N5 C311 C312 119.1(15)
N5 C311 H31D 107.5
C312 C311 H31D 107.5
N5 C311 H31E 107.5
C312 C311 H31E 107.5
H31D C311 H31E 107.0
C313 C312 C311 115.7(14)
C313 C312 H31F 108.4
C311 C312 H31F 108.4
C313 C312 H31G 108.4
C311 C312 H31G 108.4
H31F C312 H31G 107.4
C314 C313 C312 119.5(18)
C314 C313 H31H 107.5
C312 C313 H31H 107.5
C314 C313 H31I 107.5
C312 C313 H31I 107.5
H31H C313 H31I 107.0
C313 C314 H31A 109.5
C313 C314 H31B 109.5
H31A C314 H31B 109.5
C313 C314 H31C 109.5
H31A C314 H31C 109.5
H31B C314 H31C 109.5
C322 C321 N5 114.1(14)
C322 C321 H32D 108.7
N5 C321 H32D 108.7
C322 C321 H32E 108.7
N5 C321 H32E 108.7
H32D C321 H32E 107.6
C321 C322 C323 115.2(15)
C321 C322 H32F 108.5
C323 C322 H32F 108.5
C321 C322 H32G 108.5
C323 C322 H32G 108.5
H32F C322 H32G 107.5
C324 C323 C322 127.0(19)
C324 C323 H32H 105.5
C322 C323 H32H 105.5
C324 C323 H32I 105.5
C322 C323 H32I 105.5
H32H C323 H32I 106.1
C323 C324 H32A 109.5
C323 C324 H32B 109.5
H32A C324 H32B 109.5
C323 C324 H32C 109.5
H32A C324 H32C 109.5
H32B C324 H32C 109.5
C332 C331 N5 118.5(15)
C332 C331 H33D 107.7
N5 C331 H33D 107.7
C332 C331 H33E 107.7
N5 C331 H33E 107.7
H33D C331 H33E 107.1
C331 C332 C333 112.0(14)
C331 C332 H33F 109.2
C333 C332 H33F 109.2
C331 C332 H33G 109.2
C333 C332 H33G 109.2
H33F C332 H33G 107.9
C334 C333 C332 114.8(19)
C334 C333 H33H 108.6
C332 C333 H33H 108.6
C334 C333 H33I 108.6
C332 C333 H33I 108.6
H33H C333 H33I 107.6
C333 C334 H33A 109.5
C333 C334 H33B 109.5
H33A C334 H33B 109.5
C333 C334 H33C 109.5
H33A C334 H33C 109.5
H33B C334 H33C 109.5
C342 C341 N5 119.0(15)
C342 C341 H34D 107.6
N5 C341 H34D 107.6
C342 C341 H34E 107.6
N5 C341 H34E 107.6
H34D C341 H34E 107.0
C341 C342 C343 112.1(13)
C341 C342 H34F 109.2
C343 C342 H34F 109.2
C341 C342 H34G 109.2
C343 C342 H34G 109.2
H34F C342 H34G 107.9
C344 C343 C342 111.8(15)
C344 C343 H34H 109.3
C342 C343 H34H 109.3
C344 C343 H34I 109.3
C342 C343 H34I 109.3
H34H C343 H34I 107.9
C343 C344 H34A 109.5
C343 C344 H34B 109.5
H34A C344 H34B 109.5
C343 C344 H34C 109.5
H34A C344 H34C 109.5
H34B C344 H34C 109.5
C412 C411 N6 117.0(18)
C412 C411 H41D 108.0
N6 C411 H41D 108.0
C412 C411 H41E 108.0
N6 C411 H41E 108.0
H41D C411 H41E 107.3
C411 C412 C413 113.8(17)
C411 C412 H41F 108.8
C413 C412 H41F 108.8
C411 C412 H41G 108.8
C413 C412 H41G 108.8
H41F C412 H41G 107.7
C414 C413 C412 114(2)
C414 C413 H41H 108.7
C412 C413 H41H 108.7
C414 C413 H41I 108.7
C412 C413 H41I 108.7
H41H C413 H41I 107.6
C413 C414 H41A 109.5
C413 C414 H41B 109.5
H41A C414 H41B 109.5
C413 C414 H41C 109.5
H41A C414 H41C 109.5
H41B C414 H41C 109.5
C422 C421 N6 112.8(18)
C422 C421 H42D 109.0
N6 C421 H42D 109.0
C422 C421 H42E 109.0
N6 C421 H42E 109.0
H42D C421 H42E 107.8
C421 C422 C423 112.6(18)
C421 C422 H42F 109.1
C423 C422 H42F 109.1
C421 C422 H42G 109.1
C423 C422 H42G 109.1
H42F C422 H42G 107.8
C424 C423 C422 117(2)
C424 C423 H42H 108.0
C422 C423 H42H 108.0
C424 C423 H42I 108.0
C422 C423 H42I 108.0
H42H C423 H42I 107.3
C423 C424 H42A 109.5
C423 C424 H42B 109.5
H42A C424 H42B 109.5
C423 C424 H42C 109.5
H42A C424 H42C 109.5
H42B C424 H42C 109.5
C432 C431 N6 113.8(16)
C432 C431 H43D 108.8
N6 C431 H43D 108.8
C432 C431 H43E 108.8
N6 C431 H43E 108.8
H43D C431 H43E 107.7
C431 C432 C433 115.0(16)
C431 C432 H43F 108.5
C433 C432 H43F 108.5
C431 C432 H43G 108.5
C433 C432 H43G 108.5
H43F C432 H43G 107.5
C434 C433 C432 113.2(19)
C434 C433 H43H 108.9
C432 C433 H43H 108.9
C434 C433 H43I 108.9
C432 C433 H43I 108.9
H43H C433 H43I 107.7
C433 C434 H43A 109.5
C433 C434 H43B 109.5
H43A C434 H43B 109.5
C433 C434 H43C 109.5
H43A C434 H43C 109.5
H43B C434 H43C 109.5
C442 C441 N6 114.0(19)
C442 C441 H44D 108.7
N6 C441 H44D 108.7
C442 C441 H44E 108.7
N6 C441 H44E 108.7
H44D C441 H44E 107.6
C441 C442 C443 111.0(18)
C441 C442 H44F 109.4
C443 C442 H44F 109.4
C441 C442 H44G 109.4
C443 C442 H44G 109.4
H44F C442 H44G 108.0
C444 C443 C442 115(2)
C444 C443 H44H 108.5
C442 C443 H44H 108.5
C444 C443 H44I 108.5
C442 C443 H44I 108.5
H44H C443 H44I 107.5
C443 C444 H44A 109.5
C443 C444 H44B 109.5
H44A C444 H44B 109.5
C443 C444 H44C 109.5
H44A C444 H44C 109.5
H44B C444 H44C 109.5
HW1A OW1 HW1B 104.6

loop_
_geom_bond_atom_site_label_1
_geom_bond_atom_site_label_2
_geom_bond_distance
Mo1 N1 1.714(9)
Mo1 O17 1.914(8)
Mo1 O10 1.938(8)
Mo1 O15 1.946(7)
Mo1 O16 1.972(8)
Mo1 O1 2.204(6)
Mo2 O2 1.694(8)
Mo2 O15 1.887(7)
Mo2 O9 1.897(8)
Mo2 O7 1.933(8)
Mo2 O18 1.975(8)
Mo2 O1 2.325(7)
Mo3 O3 1.684(8)
Mo3 O16 1.886(8)
Mo3 O11 1.897(8)
Mo3 O8 1.954(8)
Mo3 O9 1.969(7)
Mo3 O1 2.330(7)
Mo4 O4 1.670(8)
Mo4 O18 1.895(8)
Mo4 O12 1.921(8)
Mo4 O17 1.932(8)
Mo4 O13 1.975(8)
Mo4 O1 2.341(7)
Mo5 O5 1.677(8)
Mo5 O13 1.878(8)
Mo5 O10 1.892(7)
Mo5 O14 1.949(8)
Mo5 O11 1.952(9)
Mo5 O1 2.335(7)
Mo6 O6 1.695(8)
Mo6 O14 1.892(8)
Mo6 O8 1.900(8)
Mo6 O7 1.923(8)
Mo6 O12 1.924(9)
Mo6 O1 2.366(6)
Mo7 N2 1.719(8)
Mo7 O34 1.912(8)
Mo7 O32 1.938(8)
Mo7 O26 1.948(7)
Mo7 O35 1.957(8)
Mo7 O19 2.219(6)
Mo7 Mo10 3.2152(17)
Mo8 O20 1.683(9)
Mo8 O27 1.887(8)
Mo8 O33 1.921(8)
Mo8 O26 1.923(8)
Mo8 O36 1.981(8)
Mo8 O19 2.336(7)
Mo9 O21 1.664(9)
Mo9 O35 1.899(8)
Mo9 O27 1.909(9)
Mo9 O25 1.936(9)
Mo9 O30 1.970(9)
Mo9 O19 2.328(7)
Mo10 O22 1.667(10)
Mo10 O36 1.805(9)
Mo10 O34 1.934(8)
Mo10 O31 1.936(8)
Mo10 O28 1.962(8)
Mo10 O19 2.312(7)
Mo11 O23 1.673(10)
Mo11 O28 1.882(9)
Mo11 O25 1.885(10)
Mo11 O32 1.899(8)
Mo11 O29 1.927(9)
Mo11 O19 2.322(7)
Mo12 O24 1.660(8)
Mo12 O30 1.870(10)
Mo12 O29 1.902(10)
Mo12 O31 1.905(9)
Mo12 O33 1.933(9)
Mo12 O19 2.364(6)
N1 C1 1.390(13)
N2 C7 1.417(13)
N3 C111 1.490(14)
N3 C131 1.535(15)
N3 C121 1.537(16)
N3 C141 1.575(15)
N4 C231 1.523(18)
N4 C211 1.524(17)
N4 C241 1.530(15)
N4 C221 1.544(17)
N5 C311 1.458(17)
N5 C341 1.506(17)
N5 C331 1.586(19)
N5 C321 1.597(19)
N6 C431 1.51(2)
N6 C421 1.52(3)
N6 C411 1.53(2)
N6 C441 1.56(2)
C1 C2 1.381(16)
C1 C6 1.394(16)
C2 C3 1.388(15)
C2 H2 0.9300
C3 C4 1.383(14)
C3 H3 0.9300
C4 C5 1.371(15)
C4 C10 1.483(14)
C5 C6 1.381(15)
C5 H5 0.9300
C6 H6 0.9300
C7 C8 1.386(16)
C7 C12 1.392(16)
C8 C9 1.366(14)
C8 H8 0.9300
C9 C10 1.408(14)
C9 H9 0.9300
C10 C11 1.394(15)
C11 C12 1.396(15)
C11 H11 0.9300
C12 H12 0.9300
C111 C112 1.500(12)
C111 H11D 0.9700
C111 H11E 0.9700
C112 C113 1.502(12)
C112 H11F 0.9700
C112 H11G 0.9700
C113 C114 1.455(13)
C113 H11H 0.9700
C113 H11I 0.9700
C114 H11A 0.9600
C114 H11B 0.9600
C114 H11C 0.9600
C121 C122 1.487(12)
C121 H12E 0.9700
C121 H12F 0.9700
C122 C123 1.511(13)
C122 H12G 0.9700
C122 H12H 0.9700
C123 C124 1.445(14)
C123 H12I 0.9700
C123 H12J 0.9700
C124 H12B 0.9600
C124 H12C 0.9600
C124 H12D 0.9600
C131 C132 1.491(12)
C131 H13E 0.9700
C131 H13F 0.9700
C132 C133 1.501(12)
C132 H13G 0.9700
C132 H13H 0.9700
C133 C134 1.454(13)
C133 H13I 0.9700
C133 H13J 0.9700
C134 H13B 0.9600
C134 H13C 0.9600
C134 H13D 0.9600
C141 C142 1.496(12)
C141 H14D 0.9700
C141 H14E 0.9700
C142 C143 1.530(13)
C142 H14F 0.9700
C142 H14G 0.9700
C143 C144 1.476(14)
C143 H14H 0.9700
C143 H14I 0.9700
C144 H14A 0.9600
C144 H14B 0.9600
C144 H14C 0.9600
C211 C212 1.486(13)
C211 H21D 0.9700
C211 H21E 0.9700
C212 C213 1.499(14)
C212 H21F 0.9700
C212 H21G 0.9700
C213 C214 1.477(14)
C213 H21H 0.9700
C213 H21I 0.9700
C214 H21A 0.9600
C214 H21B 0.9600
C214 H21C 0.9600
C221 C222 1.486(12)
C221 H22D 0.9700
C221 H22E 0.9700
C222 C223 1.500(13)
C222 H22F 0.9700
C222 H22G 0.9700
C223 C224 1.448(14)
C223 H22H 0.9700
C223 H22I 0.9700
C224 H22A 0.9600
C224 H22B 0.9600
C224 H22C 0.9600
C231 C232 1.469(13)
C231 H23D 0.9700
C231 H23E 0.9700
C232 C233 1.492(15)
C232 H23F 0.9700
C232 H23G 0.9700
C233 C234 1.399(15)
C233 H23H 0.9700
C233 H23I 0.9700
C234 H23A 0.9600
C234 H23B 0.9600
C234 H23C 0.9600
C241 C242 1.485(12)
C241 H24D 0.9700
C241 H24E 0.9700
C242 C243 1.495(12)
C242 H24F 0.9700
C242 H24G 0.9700
C243 C244 1.449(13)
C243 H24H 0.9700
C243 H24I 0.9700
C244 H24A 0.9600
C244 H24B 0.9600
C244 H24C 0.9600
C311 C312 1.479(13)
C311 H31D 0.9700
C311 H31E 0.9700
C312 C313 1.472(13)
C312 H31F 0.9700
C312 H31G 0.9700
C313 C314 1.441(14)
C313 H31H 0.9700
C313 H31I 0.9700
C314 H31A 0.9600
C314 H31B 0.9600
C314 H31C 0.9600
C321 C322 1.453(13)
C321 H32D 0.9700
C321 H32E 0.9700
C322 C323 1.480(14)
C322 H32F 0.9700
C322 H32G 0.9700
C323 C324 1.388(14)
C323 H32H 0.9700
C323 H32I 0.9700
C324 H32A 0.9600
C324 H32B 0.9600
C324 H32C 0.9600
C331 C332 1.479(13)
C331 H33D 0.9700
C331 H33E 0.9700
C332 C333 1.505(14)
C332 H33F 0.9700
C332 H33G 0.9700
C333 C334 1.437(15)
C333 H33H 0.9700
C333 H33I 0.9700
C334 H33A 0.9600
C334 H33B 0.9600
C334 H33C 0.9600
C341 C342 1.464(13)
C341 H34D 0.9700
C341 H34E 0.9700
C342 C343 1.523(13)
C342 H34F 0.9700
C342 H34G 0.9700
C343 C344 1.468(14)
C343 H34H 0.9700
C343 H34I 0.9700
C344 H34A 0.9600
C344 H34B 0.9600
C344 H34C 0.9600
C411 C412 1.473(14)
C411 H41D 0.9700
C411 H41E 0.9700
C412 C413 1.507(15)
C412 H41F 0.9700
C412 H41G 0.9700
C413 C414 1.456(15)
C413 H41H 0.9700
C413 H41I 0.9700
C414 H41A 0.9600
C414 H41B 0.9600
C414 H41C 0.9600
C421 C422 1.488(14)
C421 H42D 0.9700
C421 H42E 0.9700
C422 C423 1.501(15)
C422 H42F 0.9700
C422 H42G 0.9700
C423 C424 1.444(15)
C423 H42H 0.9700
C423 H42I 0.9700
C424 H42A 0.9600
C424 H42B 0.9600
C424 H42C 0.9600
C431 C432 1.482(14)
C431 H43D 0.9700
C431 H43E 0.9700
C432 C433 1.507(14)
C432 H43F 0.9700
C432 H43G 0.9700
C433 C434 1.445(16)
C433 H43H 0.9700
C433 H43I 0.9700
C434 H43A 0.9600
C434 H43B 0.9600
C434 H43C 0.9600
C441 C442 1.491(14)
C441 H44D 0.9700
C441 H44E 0.9700
C442 C443 1.523(15)
C442 H44F 0.9700
C442 H44G 0.9700
C443 C444 1.425(16)
C443 H44H 0.9700
C443 H44I 0.9700
C444 H44A 0.9600
C444 H44B 0.9600
C444 H44C 0.9600
OW1 HW1A 0.8500
OW1 HW1B 0.8500

loop_
_geom_hbond_atom_site_label_D
_geom_hbond_atom_site_label_H
_geom_hbond_atom_site_label_A
_geom_hbond_distance_DH
_geom_hbond_distance_HA
_geom_hbond_distance_DA
_geom_hbond_angle_DHA
_geom_hbond_site_symmetry_A
C3 H3 O4 0.93 2.43 3.303(15) 156.4 4_575
C5 H5 O22 0.93 2.55 3.456(15) 163.7 4_576
C5 H5 O34 0.93 2.78 3.452(15) 130.1 4_576
C9 H9 O22 0.93 2.75 3.296(16) 118.7 4_576
C11 H11 O17 0.93 2.79 3.513(14) 135.1 4_575
